data_1544023
loop_
_publ_author_name
'Wang Jing-lin'
'Zhao Ya-qin'
'Yang Bin-sheng'

_publ_section_title
;
 Transition metal complexes of asymmetrical aroyl-hydrazone ligand:
 Syntheses, structures, DNA binding and cleavage studies
;
_journal_name_full 'Inorganica Chimica Acta'
_journal_page_first 484
_journal_page_last 496
_journal_paper_doi 10.1016/j.ica.2013.09.001
_journal_volume 409B
_journal_year 2014
_chemical_formula_sum 'C19 H26 N5 O6 V'
_chemical_formula_weight 471.39
_space_group_IT_number 14
_symmetry_cell_setting monoclinic
_symmetry_space_group_name_Hall '-P 2ybc'
_symmetry_space_group_name_H-M 'P 1 21/c 1'
_atom_sites_solution_hydrogens geom
_atom_sites_solution_primary direct
_atom_sites_solution_secondary difmap
_cell_angle_alpha 90.00
_cell_angle_beta 97.5250(10)
_cell_angle_gamma 90.00
_cell_formula_units_Z 4
_cell_length_a 16.2093(19)
_cell_length_b 15.7309(17)
_cell_length_c 8.5722(11)
_cell_measurement_reflns_used 1853
_cell_measurement_temperature 298(2)
_cell_measurement_theta_max 20.405
_cell_measurement_theta_min 2.716
_cell_volume 2167.0(4)
_computing_cell_refinement 'Bruker SMART'
_computing_data_collection 'Bruker SMART'
_computing_data_reduction 'Bruker SHELXTL'
_computing_molecular_graphics 'Bruker SHELXTL'
_computing_publication_material 'Bruker SHELXTL'
_computing_structure_refinement 'SHELXL-97 (Sheldrick, 1997)'
_computing_structure_solution 'SHELXS-97 (Sheldrick, 1990)'
_diffrn_ambient_temperature 298(2)
_diffrn_measured_fraction_theta_full 0.997
_diffrn_measured_fraction_theta_max 0.997
_diffrn_measurement_device_type 'CCD area detector'
_diffrn_measurement_method 'phi and omega scans'
_diffrn_radiation_monochromator graphite
_diffrn_radiation_source 'fine-focus sealed tube'
_diffrn_radiation_type MoK\a
_diffrn_radiation_wavelength 0.71073
_diffrn_reflns_av_R_equivalents 0.0503
_diffrn_reflns_av_sigmaI/netI 0.0757
_diffrn_reflns_limit_h_max 19
_diffrn_reflns_limit_h_min -18
_diffrn_reflns_limit_k_max 16
_diffrn_reflns_limit_k_min -18
_diffrn_reflns_limit_l_max 10
_diffrn_reflns_limit_l_min -10
_diffrn_reflns_number 11323
_diffrn_reflns_theta_full 25.02
_diffrn_reflns_theta_max 25.02
_diffrn_reflns_theta_min 1.27
_exptl_absorpt_coefficient_mu 0.504
_exptl_absorpt_correction_T_max 0.9193
_exptl_absorpt_correction_T_min 0.8240
_exptl_absorpt_correction_type multi-scan
_exptl_absorpt_process_details sadabs
_exptl_crystal_colour yellow
_exptl_crystal_density_diffrn 1.445
_exptl_crystal_density_method 'not measured'
_exptl_crystal_description needle
_exptl_crystal_F_000 984
_exptl_crystal_size_max 0.40
_exptl_crystal_size_mid 0.18
_exptl_crystal_size_min 0.17
_refine_diff_density_max 0.452
_refine_diff_density_min -0.272
_refine_diff_density_rms 0.049
_refine_ls_extinction_method none
_refine_ls_goodness_of_fit_ref 1.043
_refine_ls_hydrogen_treatment constr
_refine_ls_matrix_type full
_refine_ls_number_parameters 284
_refine_ls_number_reflns 3814
_refine_ls_number_restraints 0
_refine_ls_restrained_S_all 1.043
_refine_ls_R_factor_all 0.0853
_refine_ls_R_factor_gt 0.0459
_refine_ls_shift/su_max 0.001
_refine_ls_shift/su_mean 0.000
_refine_ls_structure_factor_coef Fsqd
_refine_ls_weighting_details 'calc w=1/[\s^2^(Fo^2^)+(0.0181P)^2^+0.0000P] where P=(Fo^2^+2Fc^2^)/3'
_refine_ls_weighting_scheme calc
_refine_ls_wR_factor_gt 0.0763
_refine_ls_wR_factor_ref 0.0821
_reflns_number_gt 2222
_reflns_number_total 3814
_reflns_threshold_expression >2sigma(I)
_cod_data_source_file ICA-2014-409B-484-496-7.cif
_cod_data_source_block 091128d
_cod_depositor_comments
;
The following automatic conversions were performed:

'_symmetry_cell_setting' value 'Monoclinic' changed to 'monoclinic'
according to the built-in table from CIF Core dictionary named
'cif_core.dic' version 2.4.1 from 2010-06-29.

Automatic conversion script
Id: cif_fix_values 4624 2016-04-14 12:54:50Z antanas 

The following automatic conversions were performed:

'_journal_paper_doi' value
'http://dx.doi.org/10.1016/j.ica.2013.09.001' was changed to
'10.1016/j.ica.2013.09.001'.

Automatic conversion script
Id: cif_fix_values 6433 2018-09-21 13:16:33Z andrius 
;
_cod_original_sg_symbol_H-M P2(1)/c
_cod_database_code 1544023

loop_
_symmetry_equiv_pos_as_xyz
'x, y, z'
'-x, y+1/2, -z+1/2'
'-x, -y, -z'
'x, -y-1/2, z-1/2'

loop_
_atom_site_label
_atom_site_type_symbol
_atom_site_fract_x
_atom_site_fract_y
_atom_site_fract_z
_atom_site_U_iso_or_equiv
_atom_site_adp_type
_atom_site_occupancy
_atom_site_symmetry_multiplicity
_atom_site_calc_flag
_atom_site_refinement_flags
_atom_site_disorder_assembly
_atom_site_disorder_group
V1 V 0.27635(3) 0.54743(3) 0.05068(6) 0.04417(18) Uani 1 1 d . . .
N1 N 0.13215(15) 0.42823(16) 0.0821(3) 0.0519(7) Uani 1 1 d . . .
N2 N 0.20951(15) 0.43010(15) 0.0261(3) 0.0446(7) Uani 1 1 d . . .
N3 N -0.01733(15) 0.46096(16) 0.2322(3) 0.0487(7) Uani 1 1 d . . .
N4 N -0.0926(2) 0.6397(2) 0.4250(4) 0.0678(9) Uani 1 1 d . . .
N5 N 0.33713(16) 0.61326(15) 0.4908(3) 0.0498(7) Uani 1 1 d . . .
H5 H 0.3317 0.6190 0.3844 0.060 Uiso 1 1 calc R . .
O1 O 0.17859(12) 0.56117(12) 0.1620(2) 0.0522(6) Uani 1 1 d . . .
O2 O -0.06055(17) 0.70904(17) 0.4552(4) 0.0983(10) Uani 1 1 d . . .
O3 O -0.15932(16) 0.61925(16) 0.4653(3) 0.0973(10) Uani 1 1 d . . .
O4 O 0.36681(11) 0.47441(12) 0.0228(2) 0.0496(6) Uani 1 1 d . . .
O5 O 0.33040(11) 0.61437(11) 0.1729(2) 0.0463(6) Uani 1 1 d . . .
O6 O 0.25027(12) 0.59273(12) -0.1160(2) 0.0557(6) Uani 1 1 d . . .
C1 C 0.12267(19) 0.5001(2) 0.1498(4) 0.0456(8) Uani 1 1 d . . .
C2 C 0.04749(19) 0.5179(2) 0.2210(4) 0.0469(9) Uani 1 1 d . . .
C3 C 0.02804(19) 0.5920(2) 0.2886(4) 0.0528(9) Uani 1 1 d . . .
H3 H 0.0599 0.6413 0.2974 0.063 Uiso 1 1 calc R . .
C4 C -0.0487(2) 0.5801(2) 0.3423(4) 0.0504(9) Uani 1 1 d . . .
C5 C -0.07479(19) 0.4997(2) 0.3059(4) 0.0548(9) Uani 1 1 d . . .
H5A H -0.1243 0.4755 0.3284 0.066 Uiso 1 1 calc R . .
C6 C -0.0246(2) 0.37286(19) 0.1764(4) 0.0683(11) Uani 1 1 d . . .
H6A H -0.0782 0.3508 0.1916 0.102 Uiso 1 1 calc R . .
H6B H 0.0181 0.3390 0.2346 0.102 Uiso 1 1 calc R . .
H6C H -0.0185 0.3711 0.0666 0.102 Uiso 1 1 calc R . .
C7 C 0.22757(19) 0.36320(19) -0.0480(4) 0.0491(8) Uani 1 1 d . . .
H7 H 0.1878 0.3204 -0.0643 0.059 Uiso 1 1 calc R . .
C8 C 0.3056(2) 0.35037(19) -0.1072(4) 0.0445(8) Uani 1 1 d . . .
C9 C 0.3724(2) 0.4062(2) -0.0650(4) 0.0438(8) Uani 1 1 d . . .
C10 C 0.44960(19) 0.38589(19) -0.1132(4) 0.0485(9) Uani 1 1 d . . .
H10 H 0.4951 0.4211 -0.0844 0.058 Uiso 1 1 calc R . .
C11 C 0.4589(2) 0.3152(2) -0.2016(4) 0.0584(10) Uani 1 1 d . . .
H11 H 0.5106 0.3029 -0.2319 0.070 Uiso 1 1 calc R . .
C12 C 0.3921(2) 0.2615(2) -0.2468(4) 0.0669(11) Uani 1 1 d . . .
H12 H 0.3985 0.2142 -0.3092 0.080 Uiso 1 1 calc R . .
C13 C 0.3167(2) 0.2791(2) -0.1980(4) 0.0601(10) Uani 1 1 d . . .
H13 H 0.2721 0.2426 -0.2263 0.072 Uiso 1 1 calc R . .
C14 C 0.29422(18) 0.53273(19) 0.5221(4) 0.0540(9) Uani 1 1 d . . .
H14A H 0.2374 0.5352 0.4701 0.065 Uiso 1 1 calc R . .
H14B H 0.2920 0.5281 0.6344 0.065 Uiso 1 1 calc R . .
C15 C 0.3354(2) 0.45420(19) 0.4675(4) 0.0690(11) Uani 1 1 d . . .
H15A H 0.3468 0.4623 0.3614 0.103 Uiso 1 1 calc R . .
H15B H 0.2991 0.4063 0.4714 0.103 Uiso 1 1 calc R . .
H15C H 0.3866 0.4440 0.5347 0.103 Uiso 1 1 calc R . .
C16 C 0.2981(2) 0.6907(2) 0.5519(4) 0.0693(11) Uani 1 1 d . . .
H16A H 0.2999 0.6856 0.6651 0.083 Uiso 1 1 calc R . .
H16B H 0.3307 0.7402 0.5311 0.083 Uiso 1 1 calc R . .
C17 C 0.2102(2) 0.7045(2) 0.4808(4) 0.0790(12) Uani 1 1 d . . .
H17A H 0.2064 0.7002 0.3683 0.118 Uiso 1 1 calc R . .
H17B H 0.1923 0.7599 0.5089 0.118 Uiso 1 1 calc R . .
H17C H 0.1753 0.6621 0.5193 0.118 Uiso 1 1 calc R . .
C18 C 0.4282(2) 0.6128(2) 0.5460(4) 0.0640(10) Uani 1 1 d . . .
H18A H 0.4516 0.6668 0.5193 0.077 Uiso 1 1 calc R . .
H18B H 0.4542 0.5686 0.4902 0.077 Uiso 1 1 calc R . .
C19 C 0.4495(2) 0.5981(2) 0.7214(4) 0.0847(12) Uani 1 1 d . . .
H19A H 0.4271 0.6435 0.7777 0.127 Uiso 1 1 calc R . .
H19B H 0.5089 0.5964 0.7483 0.127 Uiso 1 1 calc R . .
H19C H 0.4261 0.5450 0.7492 0.127 Uiso 1 1 calc R . .

loop_
_atom_site_aniso_label
_atom_site_aniso_U_11
_atom_site_aniso_U_22
_atom_site_aniso_U_33
_atom_site_aniso_U_23
_atom_site_aniso_U_13
_atom_site_aniso_U_12
V1 0.0456(3) 0.0467(3) 0.0409(4) -0.0014(3) 0.0085(3) -0.0037(3)
N1 0.0403(17) 0.0573(19) 0.059(2) -0.0055(16) 0.0111(14) -0.0076(13)
N2 0.0426(17) 0.0471(18) 0.0449(18) -0.0022(14) 0.0085(13) -0.0007(13)
N3 0.0426(17) 0.0563(18) 0.0474(18) -0.0007(15) 0.0072(14) -0.0062(15)
N4 0.062(2) 0.071(2) 0.073(2) 0.002(2) 0.0193(19) 0.008(2)
N5 0.0596(19) 0.0532(18) 0.0381(18) 0.0000(14) 0.0115(15) 0.0003(14)
O1 0.0445(14) 0.0571(14) 0.0579(16) -0.0110(12) 0.0171(11) -0.0120(11)
O2 0.107(2) 0.0627(19) 0.138(3) -0.0117(18) 0.062(2) -0.0014(16)
O3 0.0635(19) 0.108(2) 0.130(3) -0.0180(18) 0.0492(19) -0.0015(16)
O4 0.0418(13) 0.0510(14) 0.0561(15) -0.0101(12) 0.0075(11) -0.0015(10)
O5 0.0485(13) 0.0473(13) 0.0439(14) -0.0075(11) 0.0098(11) -0.0082(10)
O6 0.0634(16) 0.0640(15) 0.0398(14) 0.0061(12) 0.0074(12) 0.0005(11)
C1 0.044(2) 0.050(2) 0.043(2) 0.0028(18) 0.0053(17) 0.0006(18)
C2 0.040(2) 0.055(2) 0.045(2) 0.0015(18) 0.0051(17) -0.0068(17)
C3 0.046(2) 0.056(2) 0.057(2) 0.0042(19) 0.0071(18) -0.0102(17)
C4 0.042(2) 0.059(2) 0.051(2) 0.0015(19) 0.0110(18) 0.0006(18)
C5 0.042(2) 0.072(3) 0.052(2) 0.005(2) 0.0133(18) 0.0009(19)
C6 0.071(3) 0.061(3) 0.075(3) -0.006(2) 0.015(2) -0.0169(19)
C7 0.052(2) 0.041(2) 0.053(2) 0.0026(18) 0.0007(18) -0.0060(17)
C8 0.047(2) 0.044(2) 0.042(2) -0.0010(17) 0.0022(17) 0.0066(17)
C9 0.047(2) 0.045(2) 0.039(2) 0.0051(17) 0.0031(17) 0.0046(17)
C10 0.045(2) 0.051(2) 0.049(2) 0.0041(18) 0.0057(18) 0.0047(16)
C11 0.061(3) 0.062(3) 0.053(3) 0.004(2) 0.012(2) 0.017(2)
C12 0.073(3) 0.061(3) 0.065(3) -0.014(2) 0.003(2) 0.021(2)
C13 0.061(3) 0.054(2) 0.062(3) -0.006(2) -0.008(2) 0.0048(18)
C14 0.053(2) 0.061(2) 0.049(2) -0.0009(18) 0.0085(18) -0.0126(18)
C15 0.078(3) 0.057(2) 0.074(3) 0.007(2) 0.017(2) 0.008(2)
C16 0.092(3) 0.054(2) 0.064(3) -0.010(2) 0.016(2) 0.006(2)
C17 0.068(3) 0.070(3) 0.096(3) -0.013(2) -0.001(2) 0.010(2)
C18 0.051(2) 0.078(3) 0.063(3) 0.006(2) 0.006(2) -0.0196(18)
C19 0.077(3) 0.106(3) 0.066(3) 0.022(2) -0.011(2) -0.026(2)

loop_
_atom_type_symbol
_atom_type_description
_atom_type_scat_dispersion_real
_atom_type_scat_dispersion_imag
_atom_type_scat_source
C C 0.0033 0.0016 'International Tables Vol C Tables 4.2.6.8 and 6.1.1.4'
H H 0.0000 0.0000 'International Tables Vol C Tables 4.2.6.8 and 6.1.1.4'
O O 0.0106 0.0060 'International Tables Vol C Tables 4.2.6.8 and 6.1.1.4'
N N 0.0061 0.0033 'International Tables Vol C Tables 4.2.6.8 and 6.1.1.4'
V V 0.3005 0.5294 'International Tables Vol C Tables 4.2.6.8 and 6.1.1.4'

loop_
_geom_angle_atom_site_label_1
_geom_angle_atom_site_label_2
_geom_angle_atom_site_label_3
_geom_angle
_geom_angle_site_symmetry_1
_geom_angle_site_symmetry_3
O6 V1 O5 109.74(10) . .
O6 V1 O4 105.91(9) . .
O5 V1 O4 96.37(9) . .
O6 V1 O1 104.40(9) . .
O5 V1 O1 90.92(9) . .
O4 V1 O1 144.19(9) . .
O6 V1 N2 103.00(10) . .
O5 V1 N2 146.35(10) . .
O4 V1 N2 81.68(9) . .
O1 V1 N2 73.29(9) . .
C1 N1 N2 107.5(2) . .
C7 N2 N1 115.2(2) . .
C7 N2 V1 127.7(2) . .
N1 N2 V1 116.71(18) . .
C5 N3 C2 108.5(3) . .
C5 N3 C6 123.5(3) . .
C2 N3 C6 127.9(3) . .
O3 N4 O2 122.9(3) . .
O3 N4 C4 119.2(3) . .
O2 N4 C4 117.9(3) . .
C14 N5 C18 114.0(2) . .
C14 N5 C16 113.6(2) . .
C18 N5 C16 109.8(2) . .
C14 N5 H5 106.3 . .
C18 N5 H5 106.3 . .
C16 N5 H5 106.3 . .
C1 O1 V1 118.15(19) . .
C9 O4 V1 132.34(19) . .
N1 C1 O1 123.7(3) . .
N1 C1 C2 120.8(3) . .
O1 C1 C2 115.5(3) . .
C3 C2 N3 107.7(3) . .
C3 C2 C1 126.6(3) . .
N3 C2 C1 125.7(3) . .
C2 C3 C4 107.1(3) . .
C2 C3 H3 126.5 . .
C4 C3 H3 126.5 . .
C5 C4 C3 108.2(3) . .
C5 C4 N4 124.6(3) . .
C3 C4 N4 127.1(3) . .
N3 C5 C4 108.5(3) . .
N3 C5 H5A 125.7 . .
C4 C5 H5A 125.7 . .
N3 C6 H6A 109.5 . .
N3 C6 H6B 109.5 . .
H6A C6 H6B 109.5 . .
N3 C6 H6C 109.5 . .
H6A C6 H6C 109.5 . .
H6B C6 H6C 109.5 . .
N2 C7 C8 124.0(3) . .
N2 C7 H7 118.0 . .
C8 C7 H7 118.0 . .
C13 C8 C9 119.8(3) . .
C13 C8 C7 119.7(3) . .
C9 C8 C7 120.4(3) . .
O4 C9 C8 123.2(3) . .
O4 C9 C10 118.9(3) . .
C8 C9 C10 117.9(3) . .
C11 C10 C9 121.1(3) . .
C11 C10 H10 119.5 . .
C9 C10 H10 119.5 . .
C10 C11 C12 120.9(3) . .
C10 C11 H11 119.6 . .
C12 C11 H11 119.6 . .
C13 C12 C11 119.1(3) . .
C13 C12 H12 120.5 . .
C11 C12 H12 120.5 . .
C12 C13 C8 121.3(3) . .
C12 C13 H13 119.4 . .
C8 C13 H13 119.4 . .
N5 C14 C15 113.9(2) . .
N5 C14 H14A 108.8 . .
C15 C14 H14A 108.8 . .
N5 C14 H14B 108.8 . .
C15 C14 H14B 108.8 . .
H14A C14 H14B 107.7 . .
C14 C15 H15A 109.5 . .
C14 C15 H15B 109.5 . .
H15A C15 H15B 109.5 . .
C14 C15 H15C 109.5 . .
H15A C15 H15C 109.5 . .
H15B C15 H15C 109.5 . .
C17 C16 N5 113.6(3) . .
C17 C16 H16A 108.9 . .
N5 C16 H16A 108.9 . .
C17 C16 H16B 108.9 . .
N5 C16 H16B 108.9 . .
H16A C16 H16B 107.7 . .
C16 C17 H17A 109.5 . .
C16 C17 H17B 109.5 . .
H17A C17 H17B 109.5 . .
C16 C17 H17C 109.5 . .
H17A C17 H17C 109.5 . .
H17B C17 H17C 109.5 . .
N5 C18 C19 113.8(3) . .
N5 C18 H18A 108.8 . .
C19 C18 H18A 108.8 . .
N5 C18 H18B 108.8 . .
C19 C18 H18B 108.8 . .
H18A C18 H18B 107.7 . .
C18 C19 H19A 109.5 . .
C18 C19 H19B 109.5 . .
H19A C19 H19B 109.5 . .
C18 C19 H19C 109.5 . .
H19A C19 H19C 109.5 . .
H19B C19 H19C 109.5 . .

loop_
_geom_bond_atom_site_label_1
_geom_bond_atom_site_label_2
_geom_bond_distance
_geom_bond_site_symmetry_2
V1 O6 1.603(2) .
V1 O5 1.6536(19) .
V1 O4 1.9022(19) .
V1 O1 1.9659(18) .
V1 N2 2.137(2) .
N1 C1 1.289(3) .
N1 N2 1.401(3) .
N2 C7 1.283(3) .
N3 C5 1.338(3) .
N3 C2 1.393(3) .
N3 C6 1.466(3) .
N4 O3 1.220(3) .
N4 O2 1.221(3) .
N4 C4 1.421(4) .
N5 C14 1.486(3) .
N5 C18 1.490(4) .
N5 C16 1.499(3) .
N5 H5 0.9100 .
O1 C1 1.316(3) .
O4 C9 1.320(3) .
C1 C2 1.460(4) .
C2 C3 1.356(4) .
C3 C4 1.395(4) .
C3 H3 0.9300 .
C4 C5 1.358(4) .
C5 H5A 0.9300 .
C6 H6A 0.9600 .
C6 H6B 0.9600 .
C6 H6C 0.9600 .
C7 C8 1.437(4) .
C7 H7 0.9300 .
C8 C13 1.390(4) .
C8 C9 1.405(4) .
C9 C10 1.405(4) .
C10 C11 1.365(4) .
C10 H10 0.9300 .
C11 C12 1.387(4) .
C11 H11 0.9300 .
C12 C13 1.372(4) .
C12 H12 0.9300 .
C13 H13 0.9300 .
C14 C15 1.508(4) .
C14 H14A 0.9700 .
C14 H14B 0.9700 .
C15 H15A 0.9600 .
C15 H15B 0.9600 .
C15 H15C 0.9600 .
C16 C17 1.490(4) .
C16 H16A 0.9700 .
C16 H16B 0.9700 .
C17 H17A 0.9600 .
C17 H17B 0.9600 .
C17 H17C 0.9600 .
C18 C19 1.516(4) .
C18 H18A 0.9700 .
C18 H18B 0.9700 .
C19 H19A 0.9600 .
C19 H19B 0.9600 .
C19 H19C 0.9600 .

loop_
_geom_torsion_atom_site_label_1
_geom_torsion_atom_site_label_2
_geom_torsion_atom_site_label_3
_geom_torsion_atom_site_label_4
_geom_torsion
_geom_torsion_site_symmetry_1
_geom_torsion_site_symmetry_2
_geom_torsion_site_symmetry_3
_geom_torsion_site_symmetry_4
C1 N1 N2 C7 -178.6(3) . . . .
C1 N1 N2 V1 -5.2(3) . . . .
O6 V1 N2 C7 77.8(3) . . . .
O5 V1 N2 C7 -115.8(3) . . . .
O4 V1 N2 C7 -26.8(3) . . . .
O1 V1 N2 C7 179.1(3) . . . .
O6 V1 N2 N1 -94.6(2) . . . .
O5 V1 N2 N1 71.8(3) . . . .
O4 V1 N2 N1 160.8(2) . . . .
O1 V1 N2 N1 6.73(19) . . . .
O6 V1 O1 C1 92.5(2) . . . .
O5 V1 O1 C1 -156.8(2) . . . .
O4 V1 O1 C1 -54.6(3) . . . .
N2 V1 O1 C1 -7.0(2) . . . .
O6 V1 O4 C9 -64.8(3) . . . .
O5 V1 O4 C9 -177.5(2) . . . .
O1 V1 O4 C9 82.0(3) . . . .
N2 V1 O4 C9 36.4(2) . . . .
N2 N1 C1 O1 -0.8(4) . . . .
N2 N1 C1 C2 -179.9(3) . . . .
V1 O1 C1 N1 7.1(4) . . . .
V1 O1 C1 C2 -173.7(2) . . . .
C5 N3 C2 C3 -0.3(4) . . . .
C6 N3 C2 C3 -179.8(3) . . . .
C5 N3 C2 C1 179.4(3) . . . .
C6 N3 C2 C1 -0.1(5) . . . .
N1 C1 C2 C3 -176.5(3) . . . .
O1 C1 C2 C3 4.3(5) . . . .
N1 C1 C2 N3 3.8(5) . . . .
O1 C1 C2 N3 -175.3(3) . . . .
N3 C2 C3 C4 0.4(4) . . . .
C1 C2 C3 C4 -179.3(3) . . . .
C2 C3 C4 C5 -0.4(4) . . . .
C2 C3 C4 N4 178.0(3) . . . .
O3 N4 C4 C5 -1.2(5) . . . .
O2 N4 C4 C5 177.3(3) . . . .
O3 N4 C4 C3 -179.4(3) . . . .
O2 N4 C4 C3 -0.9(5) . . . .
C2 N3 C5 C4 0.1(4) . . . .
C6 N3 C5 C4 179.6(3) . . . .
C3 C4 C5 N3 0.2(4) . . . .
N4 C4 C5 N3 -178.3(3) . . . .
N1 N2 C7 C8 -176.5(3) . . . .
V1 N2 C7 C8 11.0(5) . . . .
N2 C7 C8 C13 -174.4(3) . . . .
N2 C7 C8 C9 10.0(5) . . . .
V1 O4 C9 C8 -29.3(4) . . . .
V1 O4 C9 C10 153.7(2) . . . .
C13 C8 C9 O4 -178.9(3) . . . .
C7 C8 C9 O4 -3.3(5) . . . .
C13 C8 C9 C10 -1.9(4) . . . .
C7 C8 C9 C10 173.7(3) . . . .
O4 C9 C10 C11 178.8(3) . . . .
C8 C9 C10 C11 1.6(5) . . . .
C9 C10 C11 C12 0.2(5) . . . .
C10 C11 C12 C13 -1.6(5) . . . .
C11 C12 C13 C8 1.3(5) . . . .
C9 C8 C13 C12 0.5(5) . . . .
C7 C8 C13 C12 -175.1(3) . . . .
C18 N5 C14 C15 -50.5(4) . . . .
C16 N5 C14 C15 -177.4(3) . . . .
C14 N5 C16 C17 -61.0(4) . . . .
C18 N5 C16 C17 170.0(3) . . . .
C14 N5 C18 C19 -59.7(4) . . . .
C16 N5 C18 C19 69.1(3) . . . .
